data_7062162
loop_
_publ_author_name
'Liu, Shan-Shan'
'Guo, Qi-Ming'
'Liu, Bin'
'Jin, Teng-Hui'
'Zhang, Zi-Hao'
'Lin, Shijing'
'Meng, Yin-Shan'

_publ_section_title
;
 Slow magnetic relaxation of a mononuclear dysprosium complex derived from
 4,4,4-trifluoro-1-(2-naphthyl)-1,3-butanedione and 1,10-phenanthroline
;
_journal_issue 5
_journal_name_full 'New Journal of Chemistry'
_journal_page_first 2324
_journal_page_last 2328
_journal_paper_doi 10.1039/D2NJ04495A
_journal_volume 47
_journal_year 2023
_chemical_formula_sum 'C54 H32 Dy F9 N2 O6'
_chemical_formula_weight 1138.31
_space_group_crystal_system triclinic
_space_group_IT_number 2
_space_group_name_Hall '-P 1'
_space_group_name_H-M_alt 'P -1'
_atom_sites_solution_hydrogens geom
_atom_sites_solution_primary dual
_audit_creation_method SHELXL-2014/7
_audit_update_record
;
2022-11-08 deposited with the CCDC.	2022-11-29 downloaded from the CCDC.
;
_cell_angle_alpha 87.573(2)
_cell_angle_beta 79.458(2)
_cell_angle_gamma 65.072(2)
_cell_formula_units_Z 2
_cell_length_a 9.8832(2)
_cell_length_b 11.2677(3)
_cell_length_c 23.1419(5)
_cell_measurement_reflns_used 33082
_cell_measurement_temperature 179.99(10)
_cell_measurement_theta_max 30.5630
_cell_measurement_theta_min 2.7090
_cell_volume 2295.82(10)
_computing_cell_refinement 'CrysAlisPro 1.171.39.29a (Rigaku OD, 2015)'
_computing_data_collection 'CrysAlisPro 1.171.39.29a (Rigaku OD, 2015)'
_computing_data_reduction 'CrysAlisPro 1.171.39.29a (Rigaku OD, 2015)'
_computing_molecular_graphics 'OLEX2(Dolomanov et al., 2009'
_computing_publication_material SHELX
_computing_structure_refinement 'SHELXL-2014/7 (Sheldrick, 2014)'
_computing_structure_solution SHELXT
_diffrn_ambient_environment N~2~
_diffrn_ambient_temperature 179.99(10)
_diffrn_detector 'CCD plate'
_diffrn_measured_fraction_theta_full 0.999
_diffrn_measured_fraction_theta_max 0.999
_diffrn_measurement_device 'four-circle diffractometer'
_diffrn_measurement_device_type 'XtaLAB AFC12 (RINC): Kappa single'
_diffrn_radiation_monochromator graphite
_diffrn_radiation_probe x-ray
_diffrn_radiation_type 'Mo K\a'
_diffrn_radiation_wavelength 0.71073
_diffrn_reflns_av_R_equivalents 0.0323
_diffrn_reflns_av_unetI/netI 0.0208
_diffrn_reflns_Laue_measured_fraction_full 0.999
_diffrn_reflns_Laue_measured_fraction_max 0.999
_diffrn_reflns_limit_h_max 12
_diffrn_reflns_limit_h_min -12
_diffrn_reflns_limit_k_max 14
_diffrn_reflns_limit_k_min -14
_diffrn_reflns_limit_l_max 30
_diffrn_reflns_limit_l_min -30
_diffrn_reflns_number 64486
_diffrn_reflns_point_group_measured_fraction_full 0.999
_diffrn_reflns_point_group_measured_fraction_max 0.999
_diffrn_reflns_theta_full 25.242
_diffrn_reflns_theta_max 27.484
_diffrn_reflns_theta_min 2.627
_diffrn_source 'fine-focus sealed X-ray tube'
_diffrn_source_type 'Enhance (Mo) X-ray Source'
_exptl_absorpt_coefficient_mu 1.720
_exptl_absorpt_correction_T_max 1.00000
_exptl_absorpt_correction_T_min 0.86511
_exptl_absorpt_correction_type multi-scan
_exptl_absorpt_process_details
;
CrysAlisPro 1.171.39.29a (Rigaku Oxford Diffraction, 2015)
Empirical absorption correction using spherical harmonics,
 implemented in SCALE3 ABSPACK scaling algorithm.
;
_exptl_crystal_colour colorless
_exptl_crystal_density_diffrn 1.647
_exptl_crystal_description block
_exptl_crystal_F_000 1130
_exptl_crystal_size_max 0.23
_exptl_crystal_size_mid 0.12
_exptl_crystal_size_min 0.10
_refine_diff_density_max 0.747
_refine_diff_density_min -0.446
_refine_diff_density_rms 0.084
_refine_ls_extinction_method none
_refine_ls_goodness_of_fit_ref 1.034
_refine_ls_hydrogen_treatment constr
_refine_ls_matrix_type full
_refine_ls_number_parameters 649
_refine_ls_number_reflns 10520
_refine_ls_number_restraints 0
_refine_ls_restrained_S_all 1.034
_refine_ls_R_factor_all 0.0212
_refine_ls_R_factor_gt 0.0190
_refine_ls_shift/su_max 0.002
_refine_ls_shift/su_mean 0.000
_refine_ls_structure_factor_coef Fsqd
_refine_ls_weighting_details 'w=1/[\s^2^(Fo^2^)+(0.0436P)^2^+0.1517P] where P=(Fo^2^+2Fc^2^)/3'
_refine_ls_weighting_scheme calc
_refine_ls_wR_factor_gt 0.0575
_refine_ls_wR_factor_ref 0.0585
_reflns_Friedel_coverage 0.000
_reflns_number_gt 9962
_reflns_number_total 10520
_reflns_threshold_expression 'I > 2\s(I)'
_cod_data_source_file d2nj04495a2.cif
_cod_data_source_block 3
_cod_depositor_comments 'Adding full bibliography for 7062162--7062163.cif.'
_cod_database_code 7062162
_shelx_shelxl_version_number 2014/7
_shelx_space_group_comment
;
The symmetry employed for this shelxl refinement is uniquely defined
by the following loop, which should always be used as a source of
symmetry information in preference to the above space-group names.
They are only intended as comments.
;

loop_
_space_group_symop_operation_xyz
'x, y, z'
'-x, -y, -z'

loop_
_atom_site_label
_atom_site_type_symbol
_atom_site_fract_x
_atom_site_fract_y
_atom_site_fract_z
_atom_site_U_iso_or_equiv
_atom_site_adp_type
_atom_site_occupancy
_atom_site_site_symmetry_order
_atom_site_calc_flag
_atom_site_refinement_flags_posn
_atom_site_refinement_flags_adp
_atom_site_refinement_flags_occupancy
_atom_site_disorder_assembly
_atom_site_disorder_group
Dy1 Dy 0.57747(2) 0.34817(2) 0.77733(2) 0.02004(3) Uani 1 1 d . . . . .
F1 F 0.7820(3) -0.07025(16) 0.66299(6) 0.0776(6) Uani 1 1 d . . . . .
F2 F 0.94431(17) -0.12192(17) 0.71920(9) 0.0721(5) Uani 1 1 d . . . . .
F3 F 0.7817(2) -0.20284(13) 0.73119(7) 0.0660(5) Uani 1 1 d . . . . .
F4 F 0.4650(2) 0.81453(13) 0.76821(7) 0.0606(4) Uani 1 1 d . . . . .
F5 F 0.4670(2) 0.84280(12) 0.67592(6) 0.0582(4) Uani 1 1 d . . . . .
F6 F 0.28615(17) 0.81029(13) 0.72970(7) 0.0549(4) Uani 1 1 d . . . . .
F7 F 0.10296(16) 0.63512(15) 0.90967(6) 0.0511(3) Uani 1 1 d . . . . .
F8 F 0.11950(19) 0.76587(14) 0.84254(7) 0.0603(4) Uani 1 1 d . . . . .
F9 F -0.04879(15) 0.68964(16) 0.84896(7) 0.0599(4) Uani 1 1 d . . . . .
O1 O 0.69836(15) 0.13032(12) 0.74082(6) 0.0279(3) Uani 1 1 d . . . . .
O2 O 0.52533(15) 0.21827(12) 0.85098(5) 0.0265(3) Uani 1 1 d . . . . .
O3 O 0.52955(17) 0.56420(13) 0.75724(6) 0.0328(3) Uani 1 1 d . . . . .
O4 O 0.67652(15) 0.35642(12) 0.67930(5) 0.0290(3) Uani 1 1 d . . . . .
O5 O 0.33314(14) 0.48246(13) 0.83069(6) 0.0293(3) Uani 1 1 d . . . . .
O6 O 0.39899(14) 0.34216(13) 0.72723(6) 0.0302(3) Uani 1 1 d . . . . .
N1 N 0.86054(17) 0.27389(14) 0.77557(7) 0.0257(3) Uani 1 1 d . . . . .
N2 N 0.64482(17) 0.43553(15) 0.86297(7) 0.0250(3) Uani 1 1 d . . . . .
C1 C 0.7983(3) -0.0935(2) 0.71746(10) 0.0428(5) Uani 1 1 d . . . . .
C2 C 0.6939(2) 0.02505(17) 0.75915(8) 0.0264(3) Uani 1 1 d . . . . .
C3 C 0.6142(2) 0.00363(17) 0.81097(8) 0.0285(4) Uani 1 1 d . . . . .
H3 H 0.6165 -0.0792 0.8173 0.034 Uiso 1 1 calc R U . . .
C4 C 0.52898(19) 0.10443(17) 0.85470(7) 0.0234(3) Uani 1 1 d . . . . .
C5 C 0.43706(19) 0.07834(16) 0.90815(7) 0.0233(3) Uani 1 1 d . . . . .
C6 C 0.4005(2) 0.15676(17) 0.96014(8) 0.0256(3) Uani 1 1 d . . . . .
H6 H 0.4348 0.2220 0.9603 0.031 Uiso 1 1 calc R U . . .
C7 C 0.3153(2) 0.13670(18) 1.00980(8) 0.0285(4) Uani 1 1 d . . . . .
H7 H 0.2928 0.1883 1.0436 0.034 Uiso 1 1 calc R U . . .
C8 C 0.2606(2) 0.03843(17) 1.01076(8) 0.0275(4) Uani 1 1 d . . . . .
C9 C 0.1773(2) 0.0114(2) 1.06222(9) 0.0355(4) Uani 1 1 d . . . . .
H9 H 0.1577 0.0584 1.0972 0.043 Uiso 1 1 calc R U . . .
C10 C 0.1254(2) -0.0840(2) 1.06078(11) 0.0442(5) Uani 1 1 d . . . . .
H10 H 0.0710 -0.1011 1.0948 0.053 Uiso 1 1 calc R U . . .
C11 C 0.1538(3) -0.1562(2) 1.00808(11) 0.0429(5) Uani 1 1 d . . . . .
H11 H 0.1165 -0.2193 1.0074 0.051 Uiso 1 1 calc R U . . .
C12 C 0.2357(2) -0.13396(19) 0.95816(10) 0.0357(4) Uani 1 1 d . . . . .
H12 H 0.2546 -0.1825 0.9238 0.043 Uiso 1 1 calc R U . . .
C13 C 0.2926(2) -0.03713(17) 0.95816(8) 0.0271(3) Uani 1 1 d . . . . .
C14 C 0.3827(2) -0.01559(17) 0.90752(8) 0.0267(3) Uani 1 1 d . . . . .
H14 H 0.4056 -0.0658 0.8732 0.032 Uiso 1 1 calc R U . . .
C15 C 0.4356(3) 0.77456(19) 0.72076(9) 0.0366(4) Uani 1 1 d . . . . .
C16 C 0.5211(2) 0.62513(17) 0.71008(8) 0.0270(3) Uani 1 1 d . . . . .
C17 C 0.5702(2) 0.57580(17) 0.65289(8) 0.0294(4) Uani 1 1 d . . . . .
H17 H 0.5538 0.6333 0.6222 0.035 Uiso 1 1 calc R U . . .
C18 C 0.64564(19) 0.43846(17) 0.63990(7) 0.0229(3) Uani 1 1 d . . . . .
C19 C 0.68849(18) 0.38611(16) 0.57762(7) 0.0218(3) Uani 1 1 d . . . . .
C20 C 0.6755(2) 0.46791(16) 0.52851(8) 0.0245(3) Uani 1 1 d . . . . .
H20 H 0.6422 0.5577 0.5344 0.029 Uiso 1 1 calc R U . . .
C21 C 0.7118(2) 0.41477(17) 0.47267(8) 0.0264(3) Uani 1 1 d . . . . .
H21 H 0.7041 0.4691 0.4409 0.032 Uiso 1 1 calc R U . . .
C22 C 0.76070(19) 0.27889(17) 0.46236(8) 0.0238(3) Uani 1 1 d . . . . .
C23 C 0.7955(2) 0.2218(2) 0.40483(8) 0.0326(4) Uani 1 1 d . . . . .
H23 H 0.7890 0.2742 0.3724 0.039 Uiso 1 1 calc R U . . .
C24 C 0.8385(3) 0.0909(2) 0.39699(9) 0.0376(4) Uani 1 1 d . . . . .
H24 H 0.8624 0.0547 0.3591 0.045 Uiso 1 1 calc R U . . .
C25 C 0.8474(2) 0.00924(19) 0.44546(9) 0.0357(4) Uani 1 1 d . . . . .
H25 H 0.8737 -0.0794 0.4394 0.043 Uiso 1 1 calc R U . . .
C26 C 0.8172(2) 0.06051(18) 0.50131(9) 0.0302(4) Uani 1 1 d . . . . .
H26 H 0.8259 0.0059 0.5330 0.036 Uiso 1 1 calc R U . . .
C27 C 0.77260(19) 0.19666(17) 0.51129(8) 0.0233(3) Uani 1 1 d . . . . .
C28 C 0.73743(19) 0.25332(17) 0.56853(7) 0.0241(3) Uani 1 1 d . . . . .
H28 H 0.7475 0.1999 0.6007 0.029 Uiso 1 1 calc R U . . .
C29 C 0.0944(2) 0.6595(2) 0.85333(9) 0.0358(4) Uani 1 1 d . . . . .
C30 C 0.2113(2) 0.54407(18) 0.81220(8) 0.0269(4) Uani 1 1 d . . . . .
C31 C 0.1702(2) 0.52475(18) 0.76034(8) 0.0292(4) Uani 1 1 d . . . . .
H31 H 0.0764 0.5821 0.7519 0.035 Uiso 1 1 calc R U . . .
C32 C 0.2677(2) 0.41964(17) 0.72004(8) 0.0238(3) Uani 1 1 d . . . . .
C33 C 0.21755(19) 0.39494(16) 0.66645(7) 0.0224(3) Uani 1 1 d . . . . .
C34 C 0.0652(2) 0.46143(17) 0.65700(8) 0.0265(3) Uani 1 1 d . . . . .
H34 H -0.0082 0.5216 0.6853 0.032 Uiso 1 1 calc R U . . .
C35 C 0.0266(2) 0.43705(18) 0.60639(8) 0.0275(4) Uani 1 1 d . . . . .
H35 H -0.0736 0.4802 0.6011 0.033 Uiso 1 1 calc R U . . .
C36 C 0.1359(2) 0.34754(16) 0.56180(8) 0.0235(3) Uani 1 1 d . . . . .
C37 C 0.1005(2) 0.32598(18) 0.50754(8) 0.0296(4) Uani 1 1 d . . . . .
H37 H 0.0014 0.3689 0.5010 0.036 Uiso 1 1 calc R U . . .
C38 C 0.2107(2) 0.24276(19) 0.46475(8) 0.0330(4) Uani 1 1 d . . . . .
H38 H 0.1861 0.2310 0.4291 0.040 Uiso 1 1 calc R U . . .
C39 C 0.3613(2) 0.17443(18) 0.47404(8) 0.0317(4) Uani 1 1 d . . . . .
H39 H 0.4353 0.1176 0.4447 0.038 Uiso 1 1 calc R U . . .
C40 C 0.3983(2) 0.19183(17) 0.52615(8) 0.0273(4) Uani 1 1 d . . . . .
H40 H 0.4974 0.1454 0.5322 0.033 Uiso 1 1 calc R U . . .
C41 C 0.28784(19) 0.27965(15) 0.57116(7) 0.0219(3) Uani 1 1 d . . . . .
C42 C 0.32471(19) 0.30517(16) 0.62415(8) 0.0228(3) Uani 1 1 d . . . . .
H42 H 0.4236 0.2603 0.6306 0.027 Uiso 1 1 calc R U . . .
C43 C 0.9660(2) 0.19703(19) 0.73236(9) 0.0314(4) Uani 1 1 d . . . . .
H43 H 0.9349 0.1729 0.7010 0.038 Uiso 1 1 calc R U . . .
C44 C 1.1221(2) 0.15057(19) 0.73191(10) 0.0361(4) Uani 1 1 d . . . . .
H44 H 1.1923 0.0961 0.7010 0.043 Uiso 1 1 calc R U . . .
C45 C 1.1698(2) 0.18598(19) 0.77702(10) 0.0365(4) Uani 1 1 d . . . . .
H45 H 1.2730 0.1553 0.7774 0.044 Uiso 1 1 calc R U . . .
C46 C 1.0622(2) 0.26940(18) 0.82326(9) 0.0307(4) Uani 1 1 d . . . . .
C47 C 0.90732(19) 0.31113(16) 0.82067(8) 0.0240(3) Uani 1 1 d . . . . .
C48 C 0.7933(2) 0.39763(16) 0.86648(8) 0.0243(3) Uani 1 1 d . . . . .
C49 C 0.8381(2) 0.44141(18) 0.91279(9) 0.0294(4) Uani 1 1 d . . . . .
C50 C 0.9965(2) 0.3950(2) 0.91457(10) 0.0390(5) Uani 1 1 d . . . . .
H50 H 1.0260 0.4213 0.9458 0.047 Uiso 1 1 calc R U . . .
C51 C 1.1033(2) 0.3138(2) 0.87169(10) 0.0386(5) Uani 1 1 d . . . . .
H51 H 1.2053 0.2862 0.8735 0.046 Uiso 1 1 calc R U . . .
C52 C 0.7239(2) 0.5308(2) 0.95523(9) 0.0363(4) Uani 1 1 d . . . . .
H52 H 0.7492 0.5612 0.9866 0.044 Uiso 1 1 calc R U . . .
C53 C 0.5754(2) 0.5728(2) 0.95005(9) 0.0387(5) Uani 1 1 d . . . . .
H53 H 0.4986 0.6346 0.9769 0.046 Uiso 1 1 calc R U . . .
C54 C 0.5407(2) 0.5211(2) 0.90347(9) 0.0343(4) Uani 1 1 d . . . . .
H54 H 0.4392 0.5484 0.9010 0.041 Uiso 1 1 calc R U . . .

loop_
_atom_site_aniso_label
_atom_site_aniso_U_11
_atom_site_aniso_U_22
_atom_site_aniso_U_33
_atom_site_aniso_U_23
_atom_site_aniso_U_13
_atom_site_aniso_U_12
Dy1 0.01983(5) 0.02084(5) 0.01717(5) -0.00233(3) -0.00392(3) -0.00588(3)
F1 0.1267(16) 0.0517(9) 0.0310(7) -0.0180(6) -0.0003(9) -0.0189(10)
F2 0.0374(8) 0.0588(9) 0.0917(13) -0.0208(9) 0.0205(8) -0.0037(7)
F3 0.0810(11) 0.0297(6) 0.0699(10) -0.0215(6) 0.0301(9) -0.0222(7)
F4 0.1023(13) 0.0369(7) 0.0471(8) -0.0126(6) -0.0210(8) -0.0293(8)
F5 0.0928(12) 0.0275(6) 0.0436(7) 0.0014(5) 0.0086(7) -0.0235(7)
F6 0.0480(8) 0.0343(7) 0.0621(9) -0.0026(6) -0.0015(7) -0.0008(6)
F7 0.0488(8) 0.0587(8) 0.0303(6) -0.0174(6) 0.0011(6) -0.0093(6)
F8 0.0695(10) 0.0365(7) 0.0622(9) -0.0204(6) 0.0124(8) -0.0178(7)
F9 0.0256(6) 0.0723(10) 0.0621(9) -0.0363(8) -0.0040(6) 0.0003(6)
O1 0.0292(6) 0.0254(6) 0.0253(6) -0.0034(5) 0.0006(5) -0.0097(5)
O2 0.0332(7) 0.0237(6) 0.0212(6) -0.0026(5) -0.0018(5) -0.0115(5)
O3 0.0471(8) 0.0260(6) 0.0212(6) -0.0014(5) -0.0055(6) -0.0115(6)
O4 0.0342(7) 0.0235(6) 0.0213(6) 0.0003(5) -0.0015(5) -0.0057(5)
O5 0.0226(6) 0.0345(7) 0.0262(6) -0.0077(5) -0.0046(5) -0.0068(5)
O6 0.0230(6) 0.0331(7) 0.0291(6) -0.0091(5) -0.0101(5) -0.0034(5)
N1 0.0229(7) 0.0244(7) 0.0279(7) -0.0011(6) -0.0038(6) -0.0084(6)
N2 0.0234(7) 0.0264(7) 0.0247(7) -0.0008(6) -0.0069(6) -0.0087(6)
C1 0.0484(13) 0.0316(10) 0.0373(11) -0.0099(8) 0.0116(9) -0.0129(9)
C2 0.0238(8) 0.0251(8) 0.0264(8) -0.0068(7) -0.0028(7) -0.0066(7)
C3 0.0330(9) 0.0224(8) 0.0280(9) -0.0048(7) -0.0004(7) -0.0111(7)
C4 0.0230(8) 0.0255(8) 0.0217(8) -0.0012(6) -0.0058(6) -0.0093(7)
C5 0.0229(8) 0.0226(8) 0.0204(8) -0.0018(6) -0.0037(6) -0.0057(6)
C6 0.0286(9) 0.0225(8) 0.0239(8) -0.0032(6) -0.0049(7) -0.0087(7)
C7 0.0280(9) 0.0269(8) 0.0229(8) -0.0057(7) -0.0020(7) -0.0045(7)
C8 0.0205(8) 0.0263(8) 0.0278(9) 0.0034(7) -0.0041(7) -0.0024(7)
C9 0.0276(9) 0.0341(10) 0.0317(10) 0.0069(8) 0.0006(8) -0.0032(8)
C10 0.0316(10) 0.0404(11) 0.0494(13) 0.0184(10) 0.0004(9) -0.0091(9)
C11 0.0362(11) 0.0352(10) 0.0567(14) 0.0128(10) -0.0069(10) -0.0161(9)
C12 0.0342(10) 0.0285(9) 0.0454(12) 0.0037(8) -0.0094(9) -0.0135(8)
C13 0.0238(8) 0.0240(8) 0.0313(9) 0.0034(7) -0.0069(7) -0.0074(7)
C14 0.0289(9) 0.0253(8) 0.0247(8) -0.0023(6) -0.0056(7) -0.0097(7)
C15 0.0546(13) 0.0250(9) 0.0277(9) -0.0021(7) -0.0041(9) -0.0153(9)
C16 0.0311(9) 0.0232(8) 0.0272(9) -0.0028(7) -0.0047(7) -0.0120(7)
C17 0.0386(10) 0.0232(8) 0.0231(8) 0.0007(6) -0.0039(7) -0.0105(7)
C18 0.0211(8) 0.0264(8) 0.0209(8) -0.0006(6) -0.0026(6) -0.0102(6)
C19 0.0200(8) 0.0239(8) 0.0209(8) -0.0017(6) -0.0017(6) -0.0093(6)
C20 0.0265(8) 0.0213(8) 0.0255(8) 0.0000(6) -0.0028(7) -0.0104(7)
C21 0.0312(9) 0.0266(8) 0.0230(8) 0.0039(7) -0.0053(7) -0.0138(7)
C22 0.0220(8) 0.0275(8) 0.0232(8) -0.0012(6) -0.0021(6) -0.0122(7)
C23 0.0406(11) 0.0360(10) 0.0229(9) -0.0010(7) -0.0042(7) -0.0182(9)
C24 0.0450(12) 0.0392(11) 0.0280(9) -0.0121(8) -0.0012(8) -0.0181(9)
C25 0.0365(10) 0.0271(9) 0.0411(11) -0.0086(8) -0.0001(8) -0.0129(8)
C26 0.0322(9) 0.0230(8) 0.0332(9) -0.0005(7) -0.0024(7) -0.0110(7)
C27 0.0205(8) 0.0233(8) 0.0254(8) -0.0014(6) -0.0018(6) -0.0093(6)
C28 0.0241(8) 0.0246(8) 0.0223(8) 0.0018(6) -0.0010(6) -0.0103(7)
C29 0.0278(9) 0.0372(10) 0.0347(10) -0.0135(8) -0.0024(8) -0.0062(8)
C30 0.0221(8) 0.0283(9) 0.0268(8) -0.0061(7) -0.0012(7) -0.0081(7)
C31 0.0243(9) 0.0289(9) 0.0286(9) -0.0064(7) -0.0078(7) -0.0037(7)
C32 0.0230(8) 0.0258(8) 0.0228(8) -0.0007(6) -0.0059(6) -0.0096(7)
C33 0.0228(8) 0.0229(8) 0.0221(8) 0.0014(6) -0.0061(6) -0.0093(6)
C34 0.0203(8) 0.0284(8) 0.0264(8) -0.0038(7) -0.0044(6) -0.0055(7)
C35 0.0204(8) 0.0284(8) 0.0331(9) 0.0012(7) -0.0098(7) -0.0078(7)
C36 0.0267(8) 0.0229(8) 0.0252(8) 0.0030(6) -0.0092(7) -0.0129(7)
C37 0.0348(10) 0.0282(9) 0.0304(9) 0.0027(7) -0.0159(8) -0.0139(8)
C38 0.0485(11) 0.0299(9) 0.0270(9) 0.0010(7) -0.0157(8) -0.0191(8)
C39 0.0420(11) 0.0255(8) 0.0263(9) -0.0043(7) -0.0037(8) -0.0137(8)
C40 0.0271(9) 0.0240(8) 0.0292(9) -0.0019(7) -0.0051(7) -0.0088(7)
C41 0.0244(8) 0.0184(7) 0.0241(8) 0.0014(6) -0.0059(6) -0.0097(6)
C42 0.0201(8) 0.0213(7) 0.0259(8) 0.0011(6) -0.0068(6) -0.0068(6)
C43 0.0262(9) 0.0308(9) 0.0339(10) -0.0057(7) -0.0001(7) -0.0102(7)
C44 0.0258(9) 0.0292(9) 0.0455(12) -0.0063(8) 0.0044(8) -0.0078(8)
C45 0.0209(9) 0.0292(9) 0.0551(13) 0.0017(9) -0.0048(8) -0.0074(7)
C46 0.0264(9) 0.0256(8) 0.0415(10) 0.0061(7) -0.0106(8) -0.0109(7)
C47 0.0222(8) 0.0194(7) 0.0307(9) 0.0049(6) -0.0076(7) -0.0083(6)
C48 0.0265(8) 0.0223(8) 0.0264(8) 0.0051(6) -0.0104(7) -0.0106(7)
C49 0.0329(10) 0.0258(8) 0.0329(9) 0.0031(7) -0.0139(8) -0.0127(7)
C50 0.0386(11) 0.0400(11) 0.0465(12) 0.0018(9) -0.0236(9) -0.0180(9)
C51 0.0268(10) 0.0376(10) 0.0540(13) 0.0033(9) -0.0192(9) -0.0115(8)
C52 0.0432(11) 0.0338(10) 0.0349(10) -0.0054(8) -0.0183(9) -0.0140(9)
C53 0.0364(11) 0.0411(11) 0.0332(10) -0.0141(9) -0.0073(8) -0.0094(9)
C54 0.0276(9) 0.0407(10) 0.0303(9) -0.0106(8) -0.0064(7) -0.0087(8)

loop_
_atom_type_symbol
_atom_type_description
_atom_type_scat_dispersion_real
_atom_type_scat_dispersion_imag
_atom_type_scat_source
C C 0.0033 0.0016 'International Tables Vol C Tables 4.2.6.8 and 6.1.1.4'
H H 0.0000 0.0000 'International Tables Vol C Tables 4.2.6.8 and 6.1.1.4'
N N 0.0061 0.0033 'International Tables Vol C Tables 4.2.6.8 and 6.1.1.4'
O O 0.0106 0.0060 'International Tables Vol C Tables 4.2.6.8 and 6.1.1.4'
F F 0.0171 0.0103 'International Tables Vol C Tables 4.2.6.8 and 6.1.1.4'
Dy Dy -0.1892 4.4098 'International Tables Vol C Tables 4.2.6.8 and 6.1.1.4'

loop_
_geom_angle_atom_site_label_1
_geom_angle_atom_site_label_2
_geom_angle_atom_site_label_3
_geom_angle
_geom_angle_site_symmetry_1
_geom_angle_site_symmetry_3
_geom_angle_publ_flag
O6 Dy1 O4 75.61(5) . . ?
O6 Dy1 O3 94.87(5) . . ?
O4 Dy1 O3 71.76(4) . . ?
O6 Dy1 O2 92.55(5) . . ?
O4 Dy1 O2 145.96(4) . . ?
O3 Dy1 O2 141.90(4) . . ?
O6 Dy1 O1 79.65(4) . . ?
O4 Dy1 O1 74.21(4) . . ?
O3 Dy1 O1 145.81(5) . . ?
O2 Dy1 O1 72.29(4) . . ?
O6 Dy1 O5 71.85(4) . . ?
O4 Dy1 O5 128.39(4) . . ?
O3 Dy1 O5 72.35(5) . . ?
O2 Dy1 O5 74.69(5) . . ?
O1 Dy1 O5 134.79(5) . . ?
O6 Dy1 N1 145.11(5) . . ?
O4 Dy1 N1 76.01(5) . . ?
O3 Dy1 N1 95.12(5) . . ?
O2 Dy1 N1 99.80(5) . . ?
O1 Dy1 N1 73.42(5) . . ?
O5 Dy1 N1 142.91(5) . . ?
O6 Dy1 N2 150.35(5) . . ?
O4 Dy1 N2 124.21(5) . . ?
O3 Dy1 N2 74.33(5) . . ?
O2 Dy1 N2 80.92(5) . . ?
O1 Dy1 N2 124.52(5) . . ?
O5 Dy1 N2 78.54(4) . . ?
N1 Dy1 N2 64.40(5) . . ?
C2 O1 Dy1 133.91(11) . . ?
C4 O2 Dy1 137.27(11) . . ?
C16 O3 Dy1 132.37(11) . . ?
C18 O4 Dy1 136.24(11) . . ?
C30 O5 Dy1 129.17(12) . . ?
C32 O6 Dy1 136.24(11) . . ?
C43 N1 C47 118.01(16) . . ?
C43 N1 Dy1 122.25(12) . . ?
C47 N1 Dy1 119.73(11) . . ?
C54 N2 C48 117.79(16) . . ?
C54 N2 Dy1 122.64(12) . . ?
C48 N2 Dy1 119.51(11) . . ?
F1 C1 F3 108.0(2) . . ?
F1 C1 F2 106.7(2) . . ?
F3 C1 F2 105.57(19) . . ?
F1 C1 C2 112.19(18) . . ?
F3 C1 C2 114.52(17) . . ?
F2 C1 C2 109.45(18) . . ?
O1 C2 C3 128.96(16) . . ?
O1 C2 C1 112.85(16) . . ?
C3 C2 C1 118.15(17) . . ?
C2 C3 C4 121.73(17) . . ?
C2 C3 H3 119.1 . . ?
C4 C3 H3 119.1 . . ?
O2 C4 C3 123.32(16) . . ?
O2 C4 C5 117.16(15) . . ?
C3 C4 C5 119.53(16) . . ?
C14 C5 C6 119.72(16) . . ?
C14 C5 C4 121.70(15) . . ?
C6 C5 C4 118.53(16) . . ?
C7 C6 C5 120.25(17) . . ?
C7 C6 H6 119.9 . . ?
C5 C6 H6 119.9 . . ?
C6 C7 C8 121.18(16) . . ?
C6 C7 H7 119.4 . . ?
C8 C7 H7 119.4 . . ?
C9 C8 C13 118.77(18) . . ?
C9 C8 C7 122.60(18) . . ?
C13 C8 C7 118.63(16) . . ?
C10 C9 C8 120.4(2) . . ?
C10 C9 H9 119.8 . . ?
C8 C9 H9 119.8 . . ?
C9 C10 C11 120.6(2) . . ?
C9 C10 H10 119.7 . . ?
C11 C10 H10 119.7 . . ?
C12 C11 C10 120.3(2) . . ?
C12 C11 H11 119.8 . . ?
C10 C11 H11 119.8 . . ?
C11 C12 C13 120.6(2) . . ?
C11 C12 H12 119.7 . . ?
C13 C12 H12 119.7 . . ?
C14 C13 C8 119.06(17) . . ?
C14 C13 C12 121.71(18) . . ?
C8 C13 C12 119.22(18) . . ?
C5 C14 C13 121.09(16) . . ?
C5 C14 H14 119.5 . . ?
C13 C14 H14 119.5 . . ?
F4 C15 F6 106.89(18) . . ?
F4 C15 F5 107.30(18) . . ?
F6 C15 F5 106.60(18) . . ?
F4 C15 C16 111.71(17) . . ?
F6 C15 C16 110.12(17) . . ?
F5 C15 C16 113.86(16) . . ?
O3 C16 C17 128.99(17) . . ?
O3 C16 C15 112.64(16) . . ?
C17 C16 C15 118.28(16) . . ?
C16 C17 C18 121.20(16) . . ?
C16 C17 H17 119.4 . . ?
C18 C17 H17 119.4 . . ?
O4 C18 C17 122.32(16) . . ?
O4 C18 C19 117.15(15) . . ?
C17 C18 C19 120.52(15) . . ?
C28 C19 C20 119.51(15) . . ?
C28 C19 C18 117.62(15) . . ?
C20 C19 C18 122.82(15) . . ?
C21 C20 C19 120.13(15) . . ?
C21 C20 H20 119.9 . . ?
C19 C20 H20 119.9 . . ?
C20 C21 C22 121.28(16) . . ?
C20 C21 H21 119.4 . . ?
C22 C21 H21 119.4 . . ?
C21 C22 C27 118.90(16) . . ?
C21 C22 C23 122.33(16) . . ?
C27 C22 C23 118.76(16) . . ?
C24 C23 C22 120.41(18) . . ?
C24 C23 H23 119.8 . . ?
C22 C23 H23 119.8 . . ?
C23 C24 C25 121.08(18) . . ?
C23 C24 H24 119.5 . . ?
C25 C24 H24 119.5 . . ?
C26 C25 C24 120.02(18) . . ?
C26 C25 H25 120.0 . . ?
C24 C25 H25 120.0 . . ?
C25 C26 C27 120.55(18) . . ?
C25 C26 H26 119.7 . . ?
C27 C26 H26 119.7 . . ?
C28 C27 C26 122.00(16) . . ?
C28 C27 C22 118.84(15) . . ?
C26 C27 C22 119.16(16) . . ?
C19 C28 C27 121.31(16) . . ?
C19 C28 H28 119.3 . . ?
C27 C28 H28 119.3 . . ?
F9 C29 F8 108.02(18) . . ?
F9 C29 F7 106.01(18) . . ?
F8 C29 F7 106.23(17) . . ?
F9 C29 C30 113.72(16) . . ?
F8 C29 C30 110.52(17) . . ?
F7 C29 C30 111.95(17) . . ?
O5 C30 C31 129.54(17) . . ?
O5 C30 C29 113.65(16) . . ?
C31 C30 C29 116.79(16) . . ?
C30 C31 C32 121.44(16) . . ?
C30 C31 H31 119.3 . . ?
C32 C31 H31 119.3 . . ?
O6 C32 C31 122.67(16) . . ?
O6 C32 C33 116.59(15) . . ?
C31 C32 C33 120.74(15) . . ?
C42 C33 C34 119.09(15) . . ?
C42 C33 C32 118.08(15) . . ?
C34 C33 C32 122.82(15) . . ?
C35 C34 C33 120.24(16) . . ?
C35 C34 H34 119.9 . . ?
C33 C34 H34 119.9 . . ?
C34 C35 C36 121.50(16) . . ?
C34 C35 H35 119.3 . . ?
C36 C35 H35 119.3 . . ?
C35 C36 C37 122.58(16) . . ?
C35 C36 C41 118.62(15) . . ?
C37 C36 C41 118.77(16) . . ?
C38 C37 C36 120.71(17) . . ?
C38 C37 H37 119.6 . . ?
C36 C37 H37 119.6 . . ?
C37 C38 C39 120.69(17) . . ?
C37 C38 H38 119.7 . . ?
C39 C38 H38 119.7 . . ?
C40 C39 C38 119.93(18) . . ?
C40 C39 H39 120.0 . . ?
C38 C39 H39 120.0 . . ?
C39 C40 C41 121.03(17) . . ?
C39 C40 H40 119.5 . . ?
C41 C40 H40 119.5 . . ?
C42 C41 C40 122.25(16) . . ?
C42 C41 C36 118.88(15) . . ?
C40 C41 C36 118.84(15) . . ?
C33 C42 C41 121.66(15) . . ?
C33 C42 H42 119.2 . . ?
C41 C42 H42 119.2 . . ?
N1 C43 C44 123.07(19) . . ?
N1 C43 H43 118.5 . . ?
C44 C43 H43 118.5 . . ?
C45 C44 C43 119.32(19) . . ?
C45 C44 H44 120.3 . . ?
C43 C44 H44 120.3 . . ?
C44 C45 C46 119.65(18) . . ?
C44 C45 H45 120.2 . . ?
C46 C45 H45 120.2 . . ?
C47 C46 C45 117.56(18) . . ?
C47 C46 C51 119.40(18) . . ?
C45 C46 C51 123.04(18) . . ?
N1 C47 C46 122.37(17) . . ?
N1 C47 C48 118.06(15) . . ?
C46 C47 C48 119.56(17) . . ?
N2 C48 C49 122.33(17) . . ?
N2 C48 C47 118.21(15) . . ?
C49 C48 C47 119.45(16) . . ?
C52 C49 C48 117.94(17) . . ?
C52 C49 C50 122.63(18) . . ?
C48 C49 C50 119.42(18) . . ?
C51 C50 C49 121.08(19) . . ?
C51 C50 H50 119.5 . . ?
C49 C50 H50 119.5 . . ?
C50 C51 C46 121.04(18) . . ?
C50 C51 H51 119.5 . . ?
C46 C51 H51 119.5 . . ?
C53 C52 C49 119.41(18) . . ?
C53 C52 H52 120.3 . . ?
C49 C52 H52 120.3 . . ?
C52 C53 C54 118.86(19) . . ?
C52 C53 H53 120.6 . . ?
C54 C53 H53 120.6 . . ?
N2 C54 C53 123.56(18) . . ?
N2 C54 H54 118.2 . . ?
C53 C54 H54 118.2 . . ?

loop_
_geom_bond_atom_site_label_1
_geom_bond_atom_site_label_2
_geom_bond_distance
_geom_bond_site_symmetry_2
_geom_bond_publ_flag
Dy1 O6 2.3057(12) . ?
Dy1 O4 2.3152(12) . ?
Dy1 O3 2.3192(13) . ?
Dy1 O2 2.3272(12) . ?
Dy1 O1 2.3454(12) . ?
Dy1 O5 2.3733(12) . ?
Dy1 N1 2.5527(15) . ?
Dy1 N2 2.5574(15) . ?
F1 C1 1.302(3) . ?
F2 C1 1.348(3) . ?
F3 C1 1.328(3) . ?
F4 C15 1.327(2) . ?
F5 C15 1.334(2) . ?
F6 C15 1.334(3) . ?
F7 C29 1.332(2) . ?
F8 C29 1.328(3) . ?
F9 C29 1.331(2) . ?
O1 C2 1.258(2) . ?
O2 C4 1.268(2) . ?
O3 C16 1.261(2) . ?
O4 C18 1.254(2) . ?
O5 C30 1.254(2) . ?
O6 C32 1.259(2) . ?
N1 C43 1.330(2) . ?
N1 C47 1.362(2) . ?
N2 C54 1.324(2) . ?
N2 C48 1.362(2) . ?
C1 C2 1.537(3) . ?
C2 C3 1.381(3) . ?
C3 C4 1.415(2) . ?
C3 H3 0.9300 . ?
C4 C5 1.492(2) . ?
C5 C14 1.375(2) . ?
C5 C6 1.422(2) . ?
C6 C7 1.366(3) . ?
C6 H6 0.9300 . ?
C7 C8 1.421(3) . ?
C7 H7 0.9300 . ?
C8 C9 1.418(3) . ?
C8 C13 1.423(3) . ?
C9 C10 1.377(3) . ?
C9 H9 0.9300 . ?
C10 C11 1.412(4) . ?
C10 H10 0.9300 . ?
C11 C12 1.363(3) . ?
C11 H11 0.9300 . ?
C12 C13 1.423(3) . ?
C12 H12 0.9300 . ?
C13 C14 1.415(3) . ?
C14 H14 0.9300 . ?
C15 C16 1.539(2) . ?
C16 C17 1.377(2) . ?
C17 C18 1.423(2) . ?
C17 H17 0.9300 . ?
C18 C19 1.497(2) . ?
C19 C28 1.377(2) . ?
C19 C20 1.422(2) . ?
C20 C21 1.368(2) . ?
C20 H20 0.9300 . ?
C21 C22 1.414(2) . ?
C21 H21 0.9300 . ?
C22 C27 1.422(2) . ?
C22 C23 1.422(2) . ?
C23 C24 1.362(3) . ?
C23 H23 0.9300 . ?
C24 C25 1.412(3) . ?
C24 H24 0.9300 . ?
C25 C26 1.368(3) . ?
C25 H25 0.9300 . ?
C26 C27 1.423(2) . ?
C26 H26 0.9300 . ?
C27 C28 1.414(2) . ?
C28 H28 0.9300 . ?
C29 C30 1.539(2) . ?
C30 C31 1.389(2) . ?
C31 C32 1.416(2) . ?
C31 H31 0.9300 . ?
C32 C33 1.494(2) . ?
C33 C42 1.380(2) . ?
C33 C34 1.425(2) . ?
C34 C35 1.368(2) . ?
C34 H34 0.9300 . ?
C35 C36 1.418(3) . ?
C35 H35 0.9300 . ?
C36 C37 1.420(2) . ?
C36 C41 1.423(2) . ?
C37 C38 1.367(3) . ?
C37 H37 0.9300 . ?
C38 C39 1.412(3) . ?
C38 H38 0.9300 . ?
C39 C40 1.367(3) . ?
C39 H39 0.9300 . ?
C40 C41 1.420(2) . ?
C40 H40 0.9300 . ?
C41 C42 1.414(2) . ?
C42 H42 0.9300 . ?
C43 C44 1.403(3) . ?
C43 H43 0.9300 . ?
C44 C45 1.358(3) . ?
C44 H44 0.9300 . ?
C45 C46 1.409(3) . ?
C45 H45 0.9300 . ?
C46 C47 1.411(2) . ?
C46 C51 1.435(3) . ?
C47 C48 1.438(2) . ?
C48 C49 1.411(2) . ?
C49 C52 1.405(3) . ?
C49 C50 1.435(3) . ?
C50 C51 1.347(3) . ?
C50 H50 0.9300 . ?
C51 H51 0.9300 . ?
C52 C53 1.366(3) . ?
C52 H52 0.9300 . ?
C53 C54 1.406(3) . ?
C53 H53 0.9300 . ?
C54 H54 0.9300 . ?

loop_
_geom_torsion_atom_site_label_1
_geom_torsion_atom_site_label_2
_geom_torsion_atom_site_label_3
_geom_torsion_atom_site_label_4
_geom_torsion
_geom_torsion_site_symmetry_1
_geom_torsion_site_symmetry_2
_geom_torsion_site_symmetry_3
_geom_torsion_site_symmetry_4
_geom_torsion_publ_flag
Dy1 O1 C2 C3 -2.4(3) . . . . ?
Dy1 O1 C2 C1 -179.84(13) . . . . ?
F1 C1 C2 O1 -47.9(3) . . . . ?
F3 C1 C2 O1 -171.43(19) . . . . ?
F2 C1 C2 O1 70.3(2) . . . . ?
F1 C1 C2 C3 134.3(2) . . . . ?
F3 C1 C2 C3 10.8(3) . . . . ?
F2 C1 C2 C3 -107.5(2) . . . . ?
O1 C2 C3 C4 -4.5(3) . . . . ?
C1 C2 C3 C4 172.86(18) . . . . ?
Dy1 O2 C4 C3 19.6(3) . . . . ?
Dy1 O2 C4 C5 -160.00(12) . . . . ?
C2 C3 C4 O2 -3.5(3) . . . . ?
C2 C3 C4 C5 176.15(17) . . . . ?
O2 C4 C5 C14 153.52(16) . . . . ?
C3 C4 C5 C14 -26.1(3) . . . . ?
O2 C4 C5 C6 -24.0(2) . . . . ?
C3 C4 C5 C6 156.37(16) . . . . ?
C14 C5 C6 C7 1.8(3) . . . . ?
C4 C5 C6 C7 179.37(16) . . . . ?
C5 C6 C7 C8 -0.4(3) . . . . ?
C6 C7 C8 C9 177.29(17) . . . . ?
C6 C7 C8 C13 -1.7(3) . . . . ?
C13 C8 C9 C10 -1.6(3) . . . . ?
C7 C8 C9 C10 179.37(18) . . . . ?
C8 C9 C10 C11 -0.1(3) . . . . ?
C9 C10 C11 C12 1.2(3) . . . . ?
C10 C11 C12 C13 -0.5(3) . . . . ?
C9 C8 C13 C14 -176.55(16) . . . . ?
C7 C8 C13 C14 2.5(2) . . . . ?
C9 C8 C13 C12 2.3(3) . . . . ?
C7 C8 C13 C12 -178.67(17) . . . . ?
C11 C12 C13 C14 177.58(19) . . . . ?
C11 C12 C13 C8 -1.2(3) . . . . ?
C6 C5 C14 C13 -1.0(3) . . . . ?
C4 C5 C14 C13 -178.46(16) . . . . ?
C8 C13 C14 C5 -1.2(3) . . . . ?
C12 C13 C14 C5 -179.98(17) . . . . ?
Dy1 O3 C16 C17 -15.8(3) . . . . ?
Dy1 O3 C16 C15 160.67(14) . . . . ?
F4 C15 C16 O3 37.0(3) . . . . ?
F6 C15 C16 O3 -81.7(2) . . . . ?
F5 C15 C16 O3 158.69(19) . . . . ?
F4 C15 C16 C17 -146.2(2) . . . . ?
F6 C15 C16 C17 95.2(2) . . . . ?
F5 C15 C16 C17 -24.4(3) . . . . ?
O3 C16 C17 C18 -1.7(3) . . . . ?
C15 C16 C17 C18 -177.94(18) . . . . ?
Dy1 O4 C18 C17 27.1(3) . . . . ?
Dy1 O4 C18 C19 -151.61(13) . . . . ?
C16 C17 C18 O4 -3.0(3) . . . . ?
C16 C17 C18 C19 175.65(17) . . . . ?
O4 C18 C19 C28 9.5(2) . . . . ?
C17 C18 C19 C28 -169.24(17) . . . . ?
O4 C18 C19 C20 -172.82(16) . . . . ?
C17 C18 C19 C20 8.5(3) . . . . ?
C28 C19 C20 C21 -0.2(3) . . . . ?
C18 C19 C20 C21 -177.88(16) . . . . ?
C19 C20 C21 C22 0.9(3) . . . . ?
C20 C21 C22 C27 -0.3(3) . . . . ?
C20 C21 C22 C23 178.43(18) . . . . ?
C21 C22 C23 C24 -178.27(19) . . . . ?
C27 C22 C23 C24 0.4(3) . . . . ?
C22 C23 C24 C25 0.9(3) . . . . ?
C23 C24 C25 C26 -2.1(3) . . . . ?
C24 C25 C26 C27 1.8(3) . . . . ?
C25 C26 C27 C28 178.61(18) . . . . ?
C25 C26 C27 C22 -0.4(3) . . . . ?
C21 C22 C27 C28 -1.0(2) . . . . ?
C23 C22 C27 C28 -179.75(17) . . . . ?
C21 C22 C27 C26 178.05(17) . . . . ?
C23 C22 C27 C26 -0.7(3) . . . . ?
C20 C19 C28 C27 -1.1(3) . . . . ?
C18 C19 C28 C27 176.69(15) . . . . ?
C26 C27 C28 C19 -177.32(17) . . . . ?
C22 C27 C28 C19 1.7(3) . . . . ?
Dy1 O5 C30 C31 20.8(3) . . . . ?
Dy1 O5 C30 C29 -157.48(13) . . . . ?
F9 C29 C30 O5 -153.28(19) . . . . ?
F8 C29 C30 O5 85.0(2) . . . . ?
F7 C29 C30 O5 -33.2(2) . . . . ?
F9 C29 C30 C31 28.2(3) . . . . ?
F8 C29 C30 C31 -93.5(2) . . . . ?
F7 C29 C30 C31 148.29(19) . . . . ?
O5 C30 C31 C32 3.2(3) . . . . ?
C29 C30 C31 C32 -178.48(18) . . . . ?
Dy1 O6 C32 C31 -23.5(3) . . . . ?
Dy1 O6 C32 C33 157.05(13) . . . . ?
C30 C31 C32 O6 -3.5(3) . . . . ?
C30 C31 C32 C33 175.88(17) . . . . ?
O6 C32 C33 C42 -10.8(2) . . . . ?
C31 C32 C33 C42 169.79(17) . . . . ?
O6 C32 C33 C34 170.26(17) . . . . ?
C31 C32 C33 C34 -9.2(3) . . . . ?
C42 C33 C34 C35 -0.5(3) . . . . ?
C32 C33 C34 C35 178.43(17) . . . . ?
C33 C34 C35 C36 -1.0(3) . . . . ?
C34 C35 C36 C37 -176.40(18) . . . . ?
C34 C35 C36 C41 1.7(3) . . . . ?
C35 C36 C37 C38 177.32(18) . . . . ?
C41 C36 C37 C38 -0.8(3) . . . . ?
C36 C37 C38 C39 1.3(3) . . . . ?
C37 C38 C39 C40 -0.4(3) . . . . ?
C38 C39 C40 C41 -1.0(3) . . . . ?
C39 C40 C41 C42 -176.35(17) . . . . ?
C39 C40 C41 C36 1.5(3) . . . . ?
C35 C36 C41 C42 -0.8(2) . . . . ?
C37 C36 C41 C42 177.33(16) . . . . ?
C35 C36 C41 C40 -178.77(16) . . . . ?
C37 C36 C41 C40 -0.6(2) . . . . ?
C34 C33 C42 C41 1.4(3) . . . . ?
C32 C33 C42 C41 -177.63(15) . . . . ?
C40 C41 C42 C33 177.18(17) . . . . ?
C36 C41 C42 C33 -0.7(3) . . . . ?
C47 N1 C43 C44 1.5(3) . . . . ?
Dy1 N1 C43 C44 -177.14(15) . . . . ?
N1 C43 C44 C45 -0.8(3) . . . . ?
C43 C44 C45 C46 -0.5(3) . . . . ?
C44 C45 C46 C47 0.9(3) . . . . ?
C44 C45 C46 C51 -178.4(2) . . . . ?
C43 N1 C47 C46 -1.0(3) . . . . ?
Dy1 N1 C47 C46 177.66(13) . . . . ?
C43 N1 C47 C48 178.05(16) . . . . ?
Dy1 N1 C47 C48 -3.3(2) . . . . ?
C45 C46 C47 N1 -0.2(3) . . . . ?
C51 C46 C47 N1 179.18(17) . . . . ?
C45 C46 C47 C48 -179.22(17) . . . . ?
C51 C46 C47 C48 0.1(3) . . . . ?
C54 N2 C48 C49 3.1(3) . . . . ?
Dy1 N2 C48 C49 -179.50(13) . . . . ?
C54 N2 C48 C47 -176.19(17) . . . . ?
Dy1 N2 C48 C47 1.2(2) . . . . ?
N1 C47 C48 N2 1.3(2) . . . . ?
C46 C47 C48 N2 -179.57(16) . . . . ?
N1 C47 C48 C49 -177.95(16) . . . . ?
C46 C47 C48 C49 1.2(2) . . . . ?
N2 C48 C49 C52 -2.3(3) . . . . ?
C47 C48 C49 C52 176.95(17) . . . . ?
N2 C48 C49 C50 178.43(17) . . . . ?
C47 C48 C49 C50 -2.3(3) . . . . ?
C52 C49 C50 C51 -176.9(2) . . . . ?
C48 C49 C50 C51 2.3(3) . . . . ?
C49 C50 C51 C46 -1.0(3) . . . . ?
C47 C46 C51 C50 -0.2(3) . . . . ?
C45 C46 C51 C50 179.1(2) . . . . ?
C48 C49 C52 C53 -0.6(3) . . . . ?
C50 C49 C52 C53 178.7(2) . . . . ?
C49 C52 C53 C54 2.5(3) . . . . ?
C48 N2 C54 C53 -1.0(3) . . . . ?
Dy1 N2 C54 C53 -178.35(17) . . . . ?
C52 C53 C54 N2 -1.8(4) . . . . ?
